data_7033136
loop_
_publ_author_name
'Ertl, Cathrin D.'
'Ris, Daniel P.'
'Meier, Stefan C.'
'Constable, Edwin C.'
'Housecroft, Catherine E.'
'Neuburger, Markus'
'Zampese, Jennifer A.'

_publ_section_title
;
 Sticking and patching: tuning and anchoring cyclometallated ruthenium(II)
 complexes.
;
_journal_issue 4
_journal_name_full 'Dalton transactions (Cambridge, England : 2003)'
_journal_page_first 1557
_journal_page_last 1570
_journal_paper_doi 10.1039/c4dt02797c
_journal_volume 44
_journal_year 2015
_chemical_formula_moiety 'C33 H26 N5 O2 Ru, F6 P'
_chemical_formula_sum 'C33 H26 F6 N5 O2 P Ru'
_chemical_formula_weight 770.63
_chemical_name_systematic
; 
 ? 
;
_space_group_crystal_system monoclinic
_space_group_IT_number 14
_space_group_name_Hall '-P 2yn'
_space_group_name_H-M_alt 'P 1 21/n 1'
_symmetry_space_group_name_Hall '-P 2yn'
_symmetry_space_group_name_H-M 'P 1 21/n 1'
_atom_sites_solution_hydrogens geom
_audit_creation_method SHELXL-2013
_cell_angle_alpha 90
_cell_angle_beta 108.261(2)
_cell_angle_gamma 90
_cell_formula_units_Z 4
_cell_length_a 12.9211(7)
_cell_length_b 16.9306(10)
_cell_length_c 15.0031(9)
_cell_measurement_reflns_used 9918
_cell_measurement_temperature 123(2)
_cell_measurement_theta_max 67.87
_cell_measurement_theta_min 4.45
_cell_volume 3116.8(3)
_computing_cell_refinement 'Bruker SAINT'
_computing_data_collection 'Bruker APEX2'
_computing_data_reduction 'Bruker SAINT'
_computing_molecular_graphics 'Bruker SHELXTL'
_computing_publication_material 'Bruker SHELXTL'
_computing_structure_refinement 'SHELXL-2013 (Sheldrick, 2013)'
_computing_structure_solution 'SHELXS-97 (Sheldrick, 2008)'
_diffrn_ambient_temperature 123(2)
_diffrn_measured_fraction_theta_full 1.012
_diffrn_measured_fraction_theta_max 1.008
_diffrn_measurement_device_type 'Bruker APEX-II CCD'
_diffrn_measurement_method '\f and \w scans'
_diffrn_radiation_type CuK\a
_diffrn_radiation_wavelength 1.54178
_diffrn_reflns_av_R_equivalents 0.0384
_diffrn_reflns_av_unetI/netI 0.0214
_diffrn_reflns_Laue_measured_fraction_full 1.012
_diffrn_reflns_Laue_measured_fraction_max 1.008
_diffrn_reflns_limit_h_max 15
_diffrn_reflns_limit_h_min -15
_diffrn_reflns_limit_k_max 20
_diffrn_reflns_limit_k_min -20
_diffrn_reflns_limit_l_max 17
_diffrn_reflns_limit_l_min -17
_diffrn_reflns_number 53663
_diffrn_reflns_point_group_measured_fraction_full 1.012
_diffrn_reflns_point_group_measured_fraction_max 1.008
_diffrn_reflns_theta_full 66.500
_diffrn_reflns_theta_max 68.203
_diffrn_reflns_theta_min 2.610
_exptl_absorpt_coefficient_mu 5.239
_exptl_absorpt_correction_T_max 0.949
_exptl_absorpt_correction_T_min 0.828
_exptl_absorpt_correction_type multi-scan
_exptl_absorpt_process_details sadabs
_exptl_crystal_colour red
_exptl_crystal_density_diffrn 1.642
_exptl_crystal_description needle
_exptl_crystal_F_000 1552
_exptl_crystal_size_max 0.350
_exptl_crystal_size_mid 0.030
_exptl_crystal_size_min 0.010
_refine_diff_density_max 2.351
_refine_diff_density_min -1.731
_refine_diff_density_rms 0.441
_refine_ls_extinction_method none
_refine_ls_goodness_of_fit_ref 1.047
_refine_ls_hydrogen_treatment constr
_refine_ls_matrix_type full
_refine_ls_number_parameters 435
_refine_ls_number_reflns 5856
_refine_ls_number_restraints 0
_refine_ls_restrained_S_all 1.047
_refine_ls_R_factor_all 0.0276
_refine_ls_R_factor_gt 0.0248
_refine_ls_shift/su_max 0.001
_refine_ls_shift/su_mean 0.000
_refine_ls_structure_factor_coef Fsqd
_refine_ls_weighting_details
; 
 w=1/[\s^2^(Fo^2^)+(0.0360P)^2^+2.0125P] 
 where P=(Fo^2^+2Fc^2^)/3 
;
_refine_ls_weighting_scheme calc
_refine_ls_wR_factor_gt 0.0642
_refine_ls_wR_factor_ref 0.0664
_reflns_Friedel_coverage 0.000
_reflns_number_gt 5340
_reflns_number_total 5856
_reflns_threshold_expression 'I > 2\s(I)'
_cod_data_source_file c4dt02797c2.cif
_cod_data_source_block dpr39
_cod_depositor_comments 'Adding full bibliography for 7033136--7033138.cif.'
_cod_database_code 7033136
_shelx_space_group_comment
; 
The symmetry employed for this shelxl refinement is uniquely defined 
by the following loop, which should always be used as a source of 
symmetry information in preference to the above space-group names. 
They are only intended as comments. 
;
_shelx_estimated_absorpt_t_min 0.261
_shelx_estimated_absorpt_t_max 0.949
_shelxl_version_number 2013-2

loop_
_space_group_symop_operation_xyz
'x, y, z'
'-x+1/2, y+1/2, -z+1/2'
'-x, -y, -z'
'x-1/2, -y-1/2, z-1/2'

loop_
_atom_site_label
_atom_site_type_symbol
_atom_site_fract_x
_atom_site_fract_y
_atom_site_fract_z
_atom_site_U_iso_or_equiv
_atom_site_adp_type
_atom_site_occupancy
_atom_site_site_symmetry_order
_atom_site_calc_flag
_atom_site_refinement_flags_posn
_atom_site_refinement_flags_adp
Ru1 Ru 0.80448(2) 0.36238(2) 0.55999(2) 0.02089(6) Uani 1 1 d . .
N1 N 0.81987(13) 0.35722(9) 0.70084(12) 0.0229(3) Uani 1 1 d . .
C1 C 0.83236(14) 0.47824(11) 0.59539(14) 0.0234(4) Uani 1 1 d . .
C2 C 0.83301(15) 0.54375(11) 0.53729(14) 0.0260(4) Uani 1 1 d . .
H2A H 0.8245 0.5351 0.4728 0.031 Uiso 1 1 calc R U
C3 C 0.84578(15) 0.62069(12) 0.57180(15) 0.0274(4) Uani 1 1 d . .
H3A H 0.8451 0.6635 0.5306 0.033 Uiso 1 1 calc R U
C4 C 0.85946(16) 0.63547(11) 0.66585(16) 0.0288(4) Uani 1 1 d . .
H4A H 0.8681 0.6881 0.6890 0.035 Uiso 1 1 calc R U
C5 C 0.86046(15) 0.57289(11) 0.72589(14) 0.0271(4) Uani 1 1 d . .
H5A H 0.8703 0.5824 0.7904 0.033 Uiso 1 1 calc R U
C6 C 0.84678(14) 0.49532(11) 0.69061(14) 0.0241(4) Uani 1 1 d . .
C7 C 0.84552(14) 0.42660(11) 0.74992(14) 0.0236(4) Uani 1 1 d . .
C8 C 0.87017(15) 0.42806(11) 0.84696(14) 0.0269(4) Uani 1 1 d . .
H8A H 0.8876 0.4767 0.8799 0.032 Uiso 1 1 calc R U
C9 C 0.86938(16) 0.35877(11) 0.89551(15) 0.0259(4) Uani 1 1 d . .
C10 C 0.84308(16) 0.28827(12) 0.84584(14) 0.0277(4) Uani 1 1 d . .
H10A H 0.8418 0.2399 0.8775 0.033 Uiso 1 1 calc R U
C11 C 0.81906(16) 0.29024(11) 0.74990(14) 0.0260(4) Uani 1 1 d . .
H11A H 0.8009 0.2420 0.7162 0.031 Uiso 1 1 calc R U
C12 C 0.89922(18) 0.36138(12) 0.99967(16) 0.0308(5) Uani 1 1 d . .
O1 O 0.92091(16) 0.42083(9) 1.04597(11) 0.0457(4) Uani 1 1 d . .
O2 O 0.90018(14) 0.28929(9) 1.03524(10) 0.0366(3) Uani 1 1 d . .
C13 C 0.9388(3) 0.28368(16) 1.13590(17) 0.0555(7) Uani 1 1 d . .
H13A H 1.0175 0.2935 1.1585 0.083 Uiso 1 1 calc R U
H13B H 0.9238 0.2307 1.1551 0.083 Uiso 1 1 calc R U
H13C H 0.9014 0.3230 1.1627 0.083 Uiso 1 1 calc R U
N2 N 0.96437(13) 0.32411(10) 0.60215(11) 0.0253(3) Uani 1 1 d . .
N3 N 0.78702(13) 0.23788(10) 0.53561(11) 0.0254(3) Uani 1 1 d . .
C14 C 1.05133(17) 0.37067(13) 0.64130(16) 0.0312(5) Uani 1 1 d . .
H14A H 1.0403 0.4260 0.6433 0.037 Uiso 1 1 calc R U
C15 C 1.15608(18) 0.34141(15) 0.67873(18) 0.0421(5) Uani 1 1 d . .
H15A H 1.2152 0.3757 0.7077 0.050 Uiso 1 1 calc R U
C16 C 1.17259(19) 0.26136(16) 0.6730(2) 0.0520(7) Uani 1 1 d . .
H16A H 1.2437 0.2397 0.6976 0.062 Uiso 1 1 calc R U
C17 C 1.08507(19) 0.21322(14) 0.63108(19) 0.0438(6) Uani 1 1 d . .
H17A H 1.0959 0.1583 0.6248 0.053 Uiso 1 1 calc R U
C18 C 0.98073(16) 0.24508(12) 0.59798(14) 0.0290(4) Uani 1 1 d . .
C19 C 0.88191(16) 0.19665(12) 0.55954(14) 0.0275(4) Uani 1 1 d . .
C20 C 0.88283(19) 0.11471(13) 0.55058(16) 0.0347(5) Uani 1 1 d . .
H20A H 0.9500 0.0868 0.5679 0.042 Uiso 1 1 calc R U
C21 C 0.7856(2) 0.07446(12) 0.51641(16) 0.0373(5) Uani 1 1 d . .
H21A H 0.7852 0.0185 0.5109 0.045 Uiso 1 1 calc R U
C22 C 0.68905(19) 0.11615(13) 0.49027(16) 0.0364(5) Uani 1 1 d . .
H22A H 0.6212 0.0897 0.4655 0.044 Uiso 1 1 calc R U
C23 C 0.69318(17) 0.19738(12) 0.50096(15) 0.0316(4) Uani 1 1 d . .
H23A H 0.6266 0.2260 0.4830 0.038 Uiso 1 1 calc R U
N4 N 0.78836(13) 0.38629(9) 0.42316(11) 0.0233(3) Uani 1 1 d . .
N5 N 0.64210(12) 0.38731(9) 0.50855(11) 0.0223(3) Uani 1 1 d . .
C24 C 0.87062(16) 0.38951(12) 0.38600(15) 0.0282(4) Uani 1 1 d . .
H24A H 0.9399 0.3694 0.4216 0.034 Uiso 1 1 calc R U
C25 C 0.85840(17) 0.42081(12) 0.29850(15) 0.0316(4) Uani 1 1 d . .
H25A H 0.9187 0.4230 0.2752 0.038 Uiso 1 1 calc R U
C26 C 0.75754(18) 0.44899(13) 0.24484(15) 0.0322(4) Uani 1 1 d . .
H26A H 0.7477 0.4715 0.1847 0.039 Uiso 1 1 calc R U
C27 C 0.67131(17) 0.44364(12) 0.28082(14) 0.0292(4) Uani 1 1 d . .
H27A H 0.6008 0.4613 0.2448 0.035 Uiso 1 1 calc R U
C28 C 0.68843(15) 0.41233(11) 0.36975(13) 0.0241(4) Uani 1 1 d . .
C29 C 0.60424(15) 0.40792(11) 0.41656(14) 0.0235(4) Uani 1 1 d . .
C30 C 0.49430(16) 0.42345(11) 0.37227(14) 0.0276(4) Uani 1 1 d . .
H30A H 0.4691 0.4372 0.3077 0.033 Uiso 1 1 calc R U
C31 C 0.42185(15) 0.41855(11) 0.42362(15) 0.0285(4) Uani 1 1 d . .
H31A H 0.3465 0.4289 0.3946 0.034 Uiso 1 1 calc R U
C32 C 0.46077(16) 0.39846(11) 0.51735(15) 0.0282(4) Uani 1 1 d . .
H32A H 0.4125 0.3950 0.5537 0.034 Uiso 1 1 calc R U
C33 C 0.57072(16) 0.38341(11) 0.55779(15) 0.0260(4) Uani 1 1 d . .
H33A H 0.5970 0.3699 0.6224 0.031 Uiso 1 1 calc R U
P1 P 0.52876(5) 0.38216(3) 0.84174(4) 0.03480(13) Uani 1 1 d . .
F10 F 0.58326(12) 0.45902(8) 0.81332(9) 0.0438(3) Uani 1 1 d . .
F11 F 0.62612(16) 0.37756(10) 0.93855(11) 0.0616(4) Uani 1 1 d . .
F12 F 0.59636(11) 0.32838(8) 0.79230(10) 0.0442(3) Uani 1 1 d . .
F13 F 0.43213(11) 0.38815(9) 0.74328(11) 0.0481(3) Uani 1 1 d . .
F14 F 0.46163(15) 0.43901(10) 0.88884(11) 0.0600(4) Uani 1 1 d . .
F15 F 0.47391(16) 0.30620(10) 0.86886(15) 0.0679(5) Uani 1 1 d . .

loop_
_atom_site_aniso_label
_atom_site_aniso_U_11
_atom_site_aniso_U_22
_atom_site_aniso_U_33
_atom_site_aniso_U_23
_atom_site_aniso_U_13
_atom_site_aniso_U_12
Ru1 0.01768(9) 0.01603(9) 0.02739(10) 0.00134(5) 0.00483(6) 0.00126(5)
N1 0.0192(8) 0.0196(8) 0.0284(8) 0.0009(6) 0.0054(6) 0.0003(6)
C1 0.0151(8) 0.0200(9) 0.0336(10) 0.0018(8) 0.0055(7) 0.0018(7)
C2 0.0194(9) 0.0238(10) 0.0342(10) 0.0025(8) 0.0077(8) 0.0005(7)
C3 0.0212(9) 0.0208(9) 0.0395(11) 0.0063(8) 0.0084(8) 0.0008(8)
C4 0.0228(10) 0.0166(9) 0.0438(12) -0.0001(8) 0.0060(9) -0.0001(7)
C5 0.0232(9) 0.0222(10) 0.0321(10) -0.0015(8) 0.0032(8) 0.0007(7)
C6 0.0162(8) 0.0184(9) 0.0344(10) 0.0029(7) 0.0030(7) 0.0010(7)
C7 0.0186(8) 0.0186(9) 0.0303(10) 0.0009(7) 0.0031(7) 0.0011(7)
C8 0.0252(9) 0.0185(9) 0.0334(10) -0.0019(8) 0.0038(8) 0.0000(7)
C9 0.0218(9) 0.0232(10) 0.0300(10) 0.0013(7) 0.0039(8) 0.0011(7)
C10 0.0281(10) 0.0201(9) 0.0328(10) 0.0033(8) 0.0066(8) -0.0003(7)
C11 0.0265(9) 0.0168(9) 0.0324(10) -0.0006(7) 0.0060(8) -0.0003(7)
C12 0.0333(11) 0.0243(11) 0.0320(11) 0.0016(8) 0.0059(9) -0.0001(8)
O1 0.0737(12) 0.0259(8) 0.0312(8) -0.0026(6) 0.0074(8) -0.0077(8)
O2 0.0559(10) 0.0238(7) 0.0261(7) 0.0016(6) 0.0071(7) -0.0005(7)
C13 0.100(2) 0.0342(13) 0.0298(12) 0.0024(10) 0.0167(13) -0.0073(14)
N2 0.0219(8) 0.0236(8) 0.0290(8) 0.0041(6) 0.0057(6) 0.0030(6)
N3 0.0272(8) 0.0211(8) 0.0265(8) 0.0009(6) 0.0064(6) 0.0018(6)
C14 0.0231(10) 0.0287(11) 0.0387(12) 0.0032(8) 0.0052(9) -0.0003(8)
C15 0.0243(11) 0.0419(13) 0.0531(14) 0.0091(11) 0.0022(10) -0.0009(10)
C16 0.0252(11) 0.0462(15) 0.0751(18) 0.0163(13) 0.0020(11) 0.0114(10)
C17 0.0322(12) 0.0314(12) 0.0628(16) 0.0099(11) 0.0075(11) 0.0100(9)
C18 0.0292(10) 0.0260(10) 0.0303(10) 0.0046(8) 0.0068(8) 0.0063(8)
C19 0.0311(10) 0.0232(10) 0.0276(10) 0.0030(8) 0.0085(8) 0.0058(8)
C20 0.0418(12) 0.0240(10) 0.0368(11) 0.0022(9) 0.0100(9) 0.0087(9)
C21 0.0506(13) 0.0199(10) 0.0397(12) -0.0015(9) 0.0119(10) 0.0013(9)
C22 0.0397(12) 0.0259(11) 0.0411(12) -0.0039(9) 0.0089(10) -0.0056(9)
C23 0.0290(10) 0.0256(10) 0.0374(11) -0.0021(8) 0.0064(9) -0.0005(8)
N4 0.0216(8) 0.0182(8) 0.0299(8) -0.0014(6) 0.0076(6) 0.0002(6)
N5 0.0202(7) 0.0148(7) 0.0310(8) 0.0005(6) 0.0066(6) 0.0001(6)
C24 0.0231(9) 0.0259(10) 0.0362(11) -0.0030(8) 0.0099(8) 0.0006(8)
C25 0.0336(11) 0.0280(11) 0.0376(11) -0.0052(9) 0.0177(9) -0.0039(8)
C26 0.0392(11) 0.0281(11) 0.0300(10) -0.0016(8) 0.0119(9) -0.0025(9)
C27 0.0295(10) 0.0248(10) 0.0312(10) -0.0013(8) 0.0065(8) 0.0009(8)
C28 0.0240(9) 0.0177(9) 0.0293(10) -0.0024(7) 0.0065(8) -0.0008(7)
C29 0.0226(9) 0.0148(8) 0.0317(10) -0.0009(7) 0.0066(8) 0.0001(7)
C30 0.0247(9) 0.0216(9) 0.0327(10) 0.0006(8) 0.0036(8) 0.0016(7)
C31 0.0192(9) 0.0206(9) 0.0432(12) -0.0009(8) 0.0061(8) 0.0003(7)
C32 0.0236(9) 0.0200(9) 0.0429(11) -0.0008(8) 0.0131(8) -0.0017(7)
C33 0.0257(10) 0.0194(9) 0.0336(10) 0.0014(8) 0.0103(8) -0.0009(7)
P1 0.0418(3) 0.0255(3) 0.0365(3) 0.0002(2) 0.0114(2) 0.0029(2)
F10 0.0520(8) 0.0304(7) 0.0442(7) 0.0033(5) 0.0084(6) -0.0034(6)
F11 0.0800(12) 0.0523(9) 0.0385(8) 0.0098(7) -0.0015(8) 0.0059(8)
F12 0.0416(7) 0.0341(7) 0.0557(8) -0.0026(6) 0.0134(6) 0.0102(6)
F13 0.0384(7) 0.0420(8) 0.0548(8) -0.0136(7) 0.0013(6) 0.0078(6)
F14 0.0841(12) 0.0527(9) 0.0552(9) -0.0031(7) 0.0392(9) 0.0135(8)
F15 0.0762(12) 0.0404(9) 0.0989(14) 0.0110(9) 0.0445(10) -0.0072(8)

loop_
_atom_type_symbol
_atom_type_description
_atom_type_scat_dispersion_real
_atom_type_scat_dispersion_imag
_atom_type_scat_source
C C 0.0181 0.0091 'International Tables Vol C Tables 4.2.6.8 and 6.1.1.4'
H H 0.0000 0.0000 'International Tables Vol C Tables 4.2.6.8 and 6.1.1.4'
N N 0.0311 0.0180 'International Tables Vol C Tables 4.2.6.8 and 6.1.1.4'
O O 0.0492 0.0322 'International Tables Vol C Tables 4.2.6.8 and 6.1.1.4'
F F 0.0727 0.0534 'International Tables Vol C Tables 4.2.6.8 and 6.1.1.4'
P P 0.2955 0.4335 'International Tables Vol C Tables 4.2.6.8 and 6.1.1.4'
Ru Ru 0.0552 3.2960 'International Tables Vol C Tables 4.2.6.8 and 6.1.1.4'

loop_
_geom_angle_atom_site_label_1
_geom_angle_atom_site_label_2
_geom_angle_atom_site_label_3
_geom_angle
C1 Ru1 N4 91.45(7)
C1 Ru1 N5 88.64(7)
N4 Ru1 N5 79.01(6)
C1 Ru1 N1 79.68(7)
N4 Ru1 N1 170.96(6)
N5 Ru1 N1 98.86(6)
C1 Ru1 N2 98.28(7)
N4 Ru1 N2 98.48(6)
N5 Ru1 N2 172.72(6)
N1 Ru1 N2 84.66(6)
C1 Ru1 N3 174.37(7)
N4 Ru1 N3 92.95(6)
N5 Ru1 N3 95.64(6)
N1 Ru1 N3 96.01(6)
N2 Ru1 N3 77.59(6)
C11 N1 C7 117.87(17)
C11 N1 Ru1 125.32(13)
C7 N1 Ru1 116.35(12)
C6 C1 C2 116.07(17)
C6 C1 Ru1 114.71(13)
C2 C1 Ru1 129.11(15)
C3 C2 C1 121.88(19)
C3 C2 H2A 119.1
C1 C2 H2A 119.1
C4 C3 C2 120.60(18)
C4 C3 H3A 119.7
C2 C3 H3A 119.7
C5 C4 C3 119.60(18)
C5 C4 H4A 120.2
C3 C4 H4A 120.2
C4 C5 C6 119.62(19)
C4 C5 H5A 120.2
C6 C5 H5A 120.2
C5 C6 C1 122.23(18)
C5 C6 C7 122.42(18)
C1 C6 C7 115.35(17)
N1 C7 C8 121.03(17)
N1 C7 C6 113.60(17)
C8 C7 C6 125.35(17)
C9 C8 C7 119.98(18)
C9 C8 H8A 120.0
C7 C8 H8A 120.0
C8 C9 C10 119.11(19)
C8 C9 C12 119.06(17)
C10 C9 C12 121.81(17)
C11 C10 C9 118.49(18)
C11 C10 H10A 120.8
C9 C10 H10A 120.8
N1 C11 C10 123.50(18)
N1 C11 H11A 118.2
C10 C11 H11A 118.2
O1 C12 O2 124.3(2)
O1 C12 C9 124.54(19)
O2 C12 C9 111.14(17)
C12 O2 C13 116.01(18)
O2 C13 H13A 109.5
O2 C13 H13B 109.5
H13A C13 H13B 109.5
O2 C13 H13C 109.5
H13A C13 H13C 109.5
H13B C13 H13C 109.5
C14 N2 C18 118.40(17)
C14 N2 Ru1 124.56(14)
C18 N2 Ru1 116.72(13)
C23 N3 C19 117.98(18)
C23 N3 Ru1 126.97(14)
C19 N3 Ru1 115.04(13)
N2 C14 C15 122.9(2)
N2 C14 H14A 118.5
C15 C14 H14A 118.5
C16 C15 C14 118.5(2)
C16 C15 H15A 120.8
C14 C15 H15A 120.8
C17 C16 C15 119.3(2)
C17 C16 H16A 120.3
C15 C16 H16A 120.3
C16 C17 C18 120.0(2)
C16 C17 H17A 120.0
C18 C17 H17A 120.0
N2 C18 C17 120.8(2)
N2 C18 C19 115.94(17)
C17 C18 C19 123.2(2)
N3 C19 C20 121.36(19)
N3 C19 C18 114.65(17)
C20 C19 C18 123.96(19)
C21 C20 C19 119.6(2)
C21 C20 H20A 120.2
C19 C20 H20A 120.2
C20 C21 C22 119.4(2)
C20 C21 H21A 120.3
C22 C21 H21A 120.3
C21 C22 C23 118.5(2)
C21 C22 H22A 120.8
C23 C22 H22A 120.8
N3 C23 C22 123.2(2)
N3 C23 H23A 118.4
C22 C23 H23A 118.4
C24 N4 C28 117.96(17)
C24 N4 Ru1 125.45(14)
C28 N4 Ru1 115.83(13)
C33 N5 C29 118.55(16)
C33 N5 Ru1 125.45(13)
C29 N5 Ru1 115.98(12)
N4 C24 C25 122.69(19)
N4 C24 H24A 118.7
C25 C24 H24A 118.7
C24 C25 C26 119.50(19)
C24 C25 H25A 120.3
C26 C25 H25A 120.3
C25 C26 C27 118.5(2)
C25 C26 H26A 120.8
C27 C26 H26A 120.8
C26 C27 C28 119.63(19)
C26 C27 H27A 120.2
C28 C27 H27A 120.2
N4 C28 C27 121.71(18)
N4 C28 C29 114.17(17)
C27 C28 C29 124.05(18)
N5 C29 C30 121.51(18)
N5 C29 C28 114.45(16)
C30 C29 C28 124.04(18)
C31 C30 C29 119.24(19)
C31 C30 H30A 120.4
C29 C30 H30A 120.4
C32 C31 C30 119.11(18)
C32 C31 H31A 120.4
C30 C31 H31A 120.4
C31 C32 C33 119.28(19)
C31 C32 H32A 120.4
C33 C32 H32A 120.4
N5 C33 C32 122.30(19)
N5 C33 H33A 118.9
C32 C33 H33A 118.9
F15 P1 F12 90.59(9)
F15 P1 F11 90.87(10)
F12 P1 F11 90.29(9)
F15 P1 F10 179.42(11)
F12 P1 F10 89.40(8)
F11 P1 F10 89.71(9)
F15 P1 F14 91.54(10)
F12 P1 F14 177.71(9)
F11 P1 F14 90.53(10)
F10 P1 F14 88.46(9)
F15 P1 F13 90.35(10)
F12 P1 F13 89.40(8)
F11 P1 F13 178.75(10)
F10 P1 F13 89.07(8)
F14 P1 F13 89.74(9)

loop_
_geom_bond_atom_site_label_1
_geom_bond_atom_site_label_2
_geom_bond_distance
Ru1 C1 2.0347(19)
Ru1 N4 2.0381(16)
Ru1 N5 2.0399(15)
Ru1 N1 2.0614(17)
Ru1 N2 2.0662(16)
Ru1 N3 2.1391(17)
N1 C11 1.354(3)
N1 C7 1.371(2)
C1 C6 1.412(3)
C1 C2 1.412(3)
C2 C3 1.392(3)
C2 H2A 0.9500
C3 C4 1.389(3)
C3 H3A 0.9500
C4 C5 1.388(3)
C4 H4A 0.9500
C5 C6 1.406(3)
C5 H5A 0.9500
C6 C7 1.468(3)
C7 C8 1.390(3)
C8 C9 1.382(3)
C8 H8A 0.9500
C9 C10 1.392(3)
C9 C12 1.488(3)
C10 C11 1.374(3)
C10 H10A 0.9500
C11 H11A 0.9500
C12 O1 1.205(3)
C12 O2 1.331(3)
O2 C13 1.437(3)
C13 H13A 0.9800
C13 H13B 0.9800
C13 H13C 0.9800
N2 C14 1.347(3)
N2 C18 1.359(3)
N3 C23 1.347(3)
N3 C19 1.358(3)
C14 C15 1.384(3)
C14 H14A 0.9500
C15 C16 1.379(4)
C15 H15A 0.9500
C16 C17 1.376(4)
C16 H16A 0.9500
C17 C18 1.391(3)
C17 H17A 0.9500
C18 C19 1.474(3)
C19 C20 1.394(3)
C20 C21 1.379(3)
C20 H20A 0.9500
C21 C22 1.380(3)
C21 H21A 0.9500
C22 C23 1.384(3)
C22 H22A 0.9500
C23 H23A 0.9500
N4 C24 1.347(3)
N4 C28 1.362(2)
N5 C33 1.352(3)
N5 C29 1.357(3)
C24 C25 1.378(3)
C24 H24A 0.9500
C25 C26 1.384(3)
C25 H25A 0.9500
C26 C27 1.385(3)
C26 H26A 0.9500
C27 C28 1.388(3)
C27 H27A 0.9500
C28 C29 1.470(3)
C29 C30 1.392(3)
C30 C31 1.389(3)
C30 H30A 0.9500
C31 C32 1.379(3)
C31 H31A 0.9500
C32 C33 1.382(3)
C32 H32A 0.9500
C33 H33A 0.9500
P1 F15 1.5817(16)
P1 F12 1.5963(14)
P1 F11 1.5979(17)
P1 F10 1.5999(14)
P1 F14 1.6006(16)
P1 F13 1.6111(15)
